data_4304413
loop_
_publ_author_name
'Mircea Dinc\<a'
'Anne Dailly'
'Charlene Tsay'
'Jeffrey R. Long'

_publ_section_title
;
Expanded Sodalite-Type Metal-Organic Frameworks: Increased Stability
and H2 Adsorption through Ligand-Directed Catenation
;
_journal_name_full 'Inorganic Chemistry'
_journal_page_first 11
_journal_page_last 13
_journal_paper_doi 10.1021/ic701917w
_journal_volume 47
_journal_year 2008
_chemical_formula_moiety 'C456 H360 Cl6 Mn27 N264 O24'
_chemical_formula_sum 'C456 H360 Cl6 Mn27 N264 O24'
_chemical_formula_weight 11618.16
_chemical_name_systematic
; 
 ? 
;
_space_group_IT_number 229
_symmetry_cell_setting cubic
_symmetry_space_group_name_Hall '-I 4 2 3'
_symmetry_space_group_name_H-M 'I m -3 m'
_atom_sites_solution_hydrogens geom
_atom_sites_solution_primary direct
_atom_sites_solution_secondary difmap
_audit_creation_method SHELXL-97
_cell_angle_alpha 90.00
_cell_angle_beta 90.00
_cell_angle_gamma 90.00
_cell_formula_units_Z 1
_cell_length_a 29.1071(12)
_cell_length_b 29.1071(12)
_cell_length_c 29.1071(12)
_cell_measurement_reflns_used 6044
_cell_measurement_temperature 159(2)
_cell_measurement_theta_max 41.342
_cell_measurement_theta_min 4.425
_cell_volume 24660.2(18)
_computing_cell_refinement 'Bruker SAINT v7.07b'
_computing_data_collection 'Bruker SMART v5.054d'
_computing_data_reduction 'Bruker SAINT v7.07b'
_computing_structure_refinement 'SHELXL-97 (Sheldrick, 1997)'
_computing_structure_solution 'SHELXS-97 (Sheldrick, 1990)'
_diffrn_ambient_temperature 159(2)
_diffrn_measured_fraction_theta_full 1.000
_diffrn_measured_fraction_theta_max 1.000
_diffrn_measurement_device_type 'Bruker SMART CCD'
_diffrn_measurement_method \w/2\q-scans
_diffrn_radiation_monochromator graphite
_diffrn_radiation_source 'fine-focus sealed tube'
_diffrn_radiation_type MoK\a
_diffrn_radiation_wavelength 0.71073
_diffrn_reflns_av_R_equivalents 0.1195
_diffrn_reflns_av_sigmaI/netI 0.0286
_diffrn_reflns_limit_h_max 34
_diffrn_reflns_limit_h_min -31
_diffrn_reflns_limit_k_max 34
_diffrn_reflns_limit_k_min -34
_diffrn_reflns_limit_l_max 31
_diffrn_reflns_limit_l_min -34
_diffrn_reflns_number 63047
_diffrn_reflns_theta_full 24.71
_diffrn_reflns_theta_max 24.71
_diffrn_reflns_theta_min 0.99
_diffrn_standards_decay_% 0
_diffrn_standards_interval_count 0
_diffrn_standards_interval_time 0
_diffrn_standards_number 0
_exptl_absorpt_coefficient_mu 0.393
_exptl_absorpt_correction_T_max 0.9115
_exptl_absorpt_correction_T_min 0.9115
_exptl_absorpt_correction_type empirical
_exptl_absorpt_process_details 'Blessing, 1995'
_exptl_crystal_colour colorless
_exptl_crystal_density_diffrn 0.782
_exptl_crystal_density_method 'not measured'
_exptl_crystal_description block
_exptl_crystal_F_000 5913
_exptl_crystal_size_max 0.24
_exptl_crystal_size_mid 0.24
_exptl_crystal_size_min 0.24
_refine_diff_density_max 0.566
_refine_diff_density_min -0.486
_refine_diff_density_rms 0.061
_refine_ls_extinction_method none
_refine_ls_goodness_of_fit_ref 1.046
_refine_ls_hydrogen_treatment constr
_refine_ls_matrix_type full
_refine_ls_number_parameters 90
_refine_ls_number_reflns 2048
_refine_ls_number_restraints 0
_refine_ls_restrained_S_all 1.046
_refine_ls_R_factor_all 0.1003
_refine_ls_R_factor_gt 0.0625
_refine_ls_shift/su_max 0.000
_refine_ls_shift/su_mean 0.000
_refine_ls_structure_factor_coef Fsqd
_refine_ls_weighting_details 'calc w=1/[\s^2^(Fo^2^)+(0.0923P)^2^+51.8828P] where P=(Fo^2^+2Fc^2^)/3'
_refine_ls_weighting_scheme calc
_refine_ls_wR_factor_gt 0.1639
_refine_ls_wR_factor_ref 0.1973
_reflns_number_gt 1339
_reflns_number_total 2048
_reflns_threshold_expression >2sigma(I)
_cod_data_source_file ic701917w-file004.cif
_cod_data_source_block md78a
_cod_database_code 4304413

loop_
_symmetry_equiv_pos_as_xyz
'x, y, z'
'-x, -y, z'
'-x, y, -z'
'x, -y, -z'
'z, x, y'
'z, -x, -y'
'-z, -x, y'
'-z, x, -y'
'y, z, x'
'-y, z, -x'
'y, -z, -x'
'-y, -z, x'
'y, x, -z'
'-y, -x, -z'
'y, -x, z'
'-y, x, z'
'x, z, -y'
'-x, z, y'
'-x, -z, -y'
'x, -z, y'
'z, y, -x'
'z, -y, x'
'-z, y, x'
'-z, -y, -x'
'x+1/2, y+1/2, z+1/2'
'-x+1/2, -y+1/2, z+1/2'
'-x+1/2, y+1/2, -z+1/2'
'x+1/2, -y+1/2, -z+1/2'
'z+1/2, x+1/2, y+1/2'
'z+1/2, -x+1/2, -y+1/2'
'-z+1/2, -x+1/2, y+1/2'
'-z+1/2, x+1/2, -y+1/2'
'y+1/2, z+1/2, x+1/2'
'-y+1/2, z+1/2, -x+1/2'
'y+1/2, -z+1/2, -x+1/2'
'-y+1/2, -z+1/2, x+1/2'
'y+1/2, x+1/2, -z+1/2'
'-y+1/2, -x+1/2, -z+1/2'
'y+1/2, -x+1/2, z+1/2'
'-y+1/2, x+1/2, z+1/2'
'x+1/2, z+1/2, -y+1/2'
'-x+1/2, z+1/2, y+1/2'
'-x+1/2, -z+1/2, -y+1/2'
'x+1/2, -z+1/2, y+1/2'
'z+1/2, y+1/2, -x+1/2'
'z+1/2, -y+1/2, x+1/2'
'-z+1/2, y+1/2, x+1/2'
'-z+1/2, -y+1/2, -x+1/2'
'-x, -y, -z'
'x, y, -z'
'x, -y, z'
'-x, y, z'
'-z, -x, -y'
'-z, x, y'
'z, x, -y'
'z, -x, y'
'-y, -z, -x'
'y, -z, x'
'-y, z, x'
'y, z, -x'
'-y, -x, z'
'y, x, z'
'-y, x, -z'
'y, -x, -z'
'-x, -z, y'
'x, -z, -y'
'x, z, y'
'-x, z, -y'
'-z, -y, x'
'-z, y, -x'
'z, -y, -x'
'z, y, x'
'-x+1/2, -y+1/2, -z+1/2'
'x+1/2, y+1/2, -z+1/2'
'x+1/2, -y+1/2, z+1/2'
'-x+1/2, y+1/2, z+1/2'
'-z+1/2, -x+1/2, -y+1/2'
'-z+1/2, x+1/2, y+1/2'
'z+1/2, x+1/2, -y+1/2'
'z+1/2, -x+1/2, y+1/2'
'-y+1/2, -z+1/2, -x+1/2'
'y+1/2, -z+1/2, x+1/2'
'-y+1/2, z+1/2, x+1/2'
'y+1/2, z+1/2, -x+1/2'
'-y+1/2, -x+1/2, z+1/2'
'y+1/2, x+1/2, z+1/2'
'-y+1/2, x+1/2, -z+1/2'
'y+1/2, -x+1/2, -z+1/2'
'-x+1/2, -z+1/2, y+1/2'
'x+1/2, -z+1/2, -y+1/2'
'x+1/2, z+1/2, y+1/2'
'-x+1/2, z+1/2, -y+1/2'
'-z+1/2, -y+1/2, x+1/2'
'-z+1/2, y+1/2, -x+1/2'
'z+1/2, -y+1/2, -x+1/2'
'z+1/2, y+1/2, x+1/2'

loop_
_atom_site_label
_atom_site_type_symbol
_atom_site_fract_x
_atom_site_fract_y
_atom_site_fract_z
_atom_site_U_iso_or_equiv
_atom_site_adp_type
_atom_site_occupancy
_atom_site_symmetry_multiplicity
_atom_site_calc_flag
_atom_site_refinement_flags
_atom_site_disorder_assembly
_atom_site_disorder_group
Mn1 Mn 0.5000 0.0000 0.09438(4) 0.0509(4) Uani 1 4 d S . .
Mn2 Mn 0.4035(12) 0.0000 0.1575(12) 0.181(12) Uiso 0.06 2 d SP . 2
Cl2 Cl 0.5000 0.0000 0.0000 0.0492(8) Uiso 1 16 d S . .
O1 O 0.5000 0.0000 0.1675(3) 0.113(2) Uiso 1 4 d S . .
N1 N 0.44886(9) 0.05617(10) 0.08856(10) 0.0575(8) Uani 1 1 d . . .
N2 N 0.41874(10) 0.06691(10) 0.12099(11) 0.0636(9) Uani 1 1 d . . .
N3 N 0.23662(14) 0.17929(17) 0.23662(14) 0.0813(16) Uani 1 2 d S . .
N4 N 0.4542(6) 0.0344(6) 0.2292(6) 0.105(5) Uiso 0.25 1 d P . 1
C1 C 0.40045(17) 0.10668(14) 0.10668(14) 0.0620(14) Uani 1 2 d S . .
C2 C 0.36479(19) 0.13172(15) 0.13172(15) 0.0682(15) Uani 1 2 d S . .
C3 C 0.34727(15) 0.11493(16) 0.17230(15) 0.0877(15) Uani 1 1 d . . .
H3 H 0.3596 0.0875 0.1850 0.105 Uiso 1 1 calc R . .
C4 C 0.31236(16) 0.13718(17) 0.19465(16) 0.0954(17) Uani 1 1 d . . .
H4 H 0.3007 0.1250 0.2226 0.115 Uiso 1 1 calc R . .
C5 C 0.2940(2) 0.17705(17) 0.17705(17) 0.0784(19) Uani 1 2 d S . .
C6 C 0.2539(2) 0.19899(16) 0.19899(16) 0.0776(19) Uani 1 2 d S . .
C7 C 0.4592(6) 0.0000 0.1920(6) 0.115(5) Uiso 0.50 2 d SP . 1
C8 C 0.4791(5) 0.0792(5) 0.2399(6) 0.170(6) Uiso 0.50 1 d P . 1
N5 N 0.380(2) 0.0000 0.0000 0.15(2) Uiso 0.25 8 d SP . .

loop_
_atom_site_aniso_label
_atom_site_aniso_U_11
_atom_site_aniso_U_22
_atom_site_aniso_U_33
_atom_site_aniso_U_23
_atom_site_aniso_U_13
_atom_site_aniso_U_12
Mn1 0.0482(7) 0.0453(6) 0.0593(7) 0.000 0.000 0.000
N1 0.0509(16) 0.0565(17) 0.0653(19) 0.0018(13) 0.0099(14) 0.0056(13)
N2 0.0603(19) 0.0637(19) 0.067(2) 0.0067(16) 0.0200(16) 0.0129(16)
N3 0.081(2) 0.081(3) 0.081(2) 0.036(2) 0.040(3) 0.036(2)
C1 0.054(3) 0.066(2) 0.066(2) 0.012(3) 0.0145(19) 0.0145(19)
C2 0.066(3) 0.069(2) 0.069(2) 0.016(3) 0.023(2) 0.023(2)
C3 0.089(3) 0.089(3) 0.085(3) 0.034(2) 0.035(3) 0.044(3)
C4 0.101(3) 0.096(3) 0.089(3) 0.046(3) 0.052(3) 0.052(3)
C5 0.074(4) 0.080(3) 0.080(3) 0.031(3) 0.033(3) 0.033(3)
C6 0.078(4) 0.078(3) 0.078(3) 0.033(3) 0.032(3) 0.032(3)

loop_
_atom_type_symbol
_atom_type_description
_atom_type_scat_dispersion_real
_atom_type_scat_dispersion_imag
_atom_type_scat_source
C C 0.0033 0.0016 'International Tables Vol C Tables 4.2.6.8 and 6.1.1.4'
H H 0.0000 0.0000 'International Tables Vol C Tables 4.2.6.8 and 6.1.1.4'
N N 0.0061 0.0033 'International Tables Vol C Tables 4.2.6.8 and 6.1.1.4'
O O 0.0106 0.0060 'International Tables Vol C Tables 4.2.6.8 and 6.1.1.4'
Cl Cl 0.1484 0.1585 'International Tables Vol C Tables 4.2.6.8 and 6.1.1.4'
Mn Mn 0.3368 0.7283 'International Tables Vol C Tables 4.2.6.8 and 6.1.1.4'

loop_
_geom_angle_atom_site_label_1
_geom_angle_atom_site_label_2
_geom_angle_atom_site_label_3
_geom_angle
_geom_angle_site_symmetry_1
_geom_angle_site_symmetry_3
_geom_angle_publ_flag
O1 Mn1 N1 94.38(8) . 52_655 ?
O1 Mn1 N1 94.38(8) . 2_655 ?
N1 Mn1 N1 95.00(15) 52_655 2_655 ?
O1 Mn1 N1 94.38(8) . 51 ?
N1 Mn1 N1 171.24(16) 52_655 51 ?
N1 Mn1 N1 84.33(15) 2_655 51 ?
O1 Mn1 N1 94.38(8) . . ?
N1 Mn1 N1 84.33(15) 52_655 . ?
N1 Mn1 N1 171.24(16) 2_655 . ?
N1 Mn1 N1 95.00(15) 51 . ?
O1 Mn1 Cl2 180.0 . . ?
N1 Mn1 Cl2 85.62(8) 52_655 . ?
N1 Mn1 Cl2 85.62(8) 2_655 . ?
N1 Mn1 Cl2 85.62(8) 51 . ?
N1 Mn1 Cl2 85.62(8) . . ?
N2 Mn2 N2 118.8(16) 51 . ?
Mn1 Cl2 Mn1 90.0 65_655 . ?
Mn1 Cl2 Mn1 90.0 65_655 49_655 ?
Mn1 Cl2 Mn1 180.0 . 49_655 ?
Mn1 Cl2 Mn1 180.0 65_655 17 ?
Mn1 Cl2 Mn1 90.0 . 17 ?
Mn1 Cl2 Mn1 90.0 49_655 17 ?
C7 O1 C7 118.2(16) 2_655 . ?
C7 O1 Mn1 120.9(8) 2_655 . ?
C7 O1 Mn1 120.9(8) . . ?
N2 N1 N1 109.68(17) . 67 ?
N2 N1 Mn1 124.3(2) . . ?
N1 N1 Mn1 125.12(7) 67 . ?
N1 N2 C1 104.2(3) . . ?
N1 N2 Mn2 105.1(8) . . ?
C1 N2 Mn2 144.2(9) . . ?
C6 N3 C6 115.7(5) . 9 ?
N4 N4 C8 69.4(15) 38 38 ?
N4 N4 C7 146.0(10) 38 . ?
C8 N4 C7 110.6(16) 38 . ?
N4 N4 C8 57.9(13) 38 . ?
C8 N4 C8 116.5(15) 38 . ?
C7 N4 C8 132.9(16) . . ?
N2 C1 N2 112.3(4) 67 . ?
N2 C1 C2 123.9(2) 67 . ?
N2 C1 C2 123.9(2) . . ?
C3 C2 C3 118.2(5) . 67 ?
C3 C2 C1 120.9(2) . . ?
C3 C2 C1 120.9(2) 67 . ?
C4 C3 C2 121.0(4) . . ?
C3 C4 C5 120.7(4) . . ?
C4 C5 C4 118.4(5) 67 . ?
C4 C5 C6 120.8(2) 67 . ?
C4 C5 C6 120.8(2) . . ?
N3 C6 N3 124.3(5) . 5 ?
N3 C6 C5 117.9(3) . . ?
N3 C6 C5 117.9(3) 5 . ?
O1 C7 N4 117.4(12) . . ?
O1 C7 N4 117.4(12) . 51 ?
N4 C7 N4 85.0(17) . 51 ?
C8 C8 N4 106.6(10) 52_655 38 ?
C8 C8 N4 118.5(9) 52_655 . ?
N4 C8 N4 52.8(14) 38 . ?

loop_
_geom_bond_atom_site_label_1
_geom_bond_atom_site_label_2
_geom_bond_distance
_geom_bond_site_symmetry_2
_geom_bond_publ_flag
Mn1 O1 2.129(8) . ?
Mn1 N1 2.218(3) 52_655 ?
Mn1 N1 2.218(3) 2_655 ?
Mn1 N1 2.218(3) 51 ?
Mn1 N1 2.218(3) . ?
Mn1 Cl2 2.7472(11) . ?
Mn2 N2 2.263(18) 51 ?
Mn2 N2 2.263(18) . ?
Cl2 Mn1 2.7472(11) 65_655 ?
Cl2 Mn1 2.7472(11) 49_655 ?
Cl2 Mn1 2.7472(11) 17 ?
O1 C7 1.385(17) 2_655 ?
O1 C7 1.385(17) . ?
N1 N2 1.325(4) . ?
N1 N1 1.333(6) 67 ?
N2 C1 1.340(4) . ?
N3 C6 1.335(3) . ?
N3 C6 1.335(3) 9 ?
N4 N4 1.30(3) 38 ?
N4 C8 1.38(2) 38 ?
N4 C7 1.48(2) . ?
N4 C8 1.53(2) . ?
C1 N2 1.340(4) 67 ?
C1 C2 1.463(7) . ?
C2 C3 1.376(5) . ?
C2 C3 1.376(5) 67 ?
C3 C4 1.369(5) . ?
C4 C5 1.377(5) . ?
C5 C4 1.377(5) 67 ?
C5 C6 1.475(7) . ?
C6 N3 1.335(3) 5 ?
C7 N4 1.48(2) 51 ?
C8 C8 1.21(3) 52_655 ?
C8 N4 1.38(2) 38 ?
